data_4338280
loop_
_publ_author_name
'Lin, Lang'
'Yu, Rongmin'
'Wu, Xiao-Yuan'
'Yang, Wen-Bin'
'Zhang, Jian'
'Guo, Xiang-Guang'
'Lin, Zu-Jin'
'Lu, Can-Zhong'

_publ_section_title
;
 Enantioselective inclusion of alcohols by solvent-controlled assembled
 flexible metal-organic frameworks.
;
_journal_issue 10
_journal_name_full 'Inorganic chemistry'
_journal_page_first 4794
_journal_page_last 4796
_journal_paper_doi 10.1021/ic500436g
_journal_volume 53
_journal_year 2014
_chemical_absolute_configuration ad
_chemical_formula_moiety 'C27 H34 Cu2 N6 O7'
_chemical_formula_sum 'C27 H34 Cu2 N6 O7'
_chemical_formula_weight 681.68
_chemical_name_systematic
;
 ?
;
_space_group_crystal_system orthorhombic
_space_group_IT_number 19
_space_group_name_Hall 'P 2ac 2ab'
_space_group_name_H-M_alt 'P 21 21 21'
_symmetry_space_group_name_Hall 'P 2ac 2ab'
_symmetry_space_group_name_H-M 'P 21 21 21'
_atom_sites_solution_hydrogens geom
_audit_creation_method SHELXL-2013
_cell_angle_alpha 90
_cell_angle_beta 90
_cell_angle_gamma 90
_cell_formula_units_Z 4
_cell_length_a 13.041(3)
_cell_length_b 14.411(4)
_cell_length_c 16.307(4)
_cell_measurement_reflns_used 8060
_cell_measurement_temperature 293(2)
_cell_measurement_theta_max 27.4623
_cell_measurement_theta_min 1.9987
_cell_volume 3064.6(13)
_computing_cell_refinement 'CrystalClear (Rigaku Inc., 2008)'
_computing_data_collection 'CrystalClear (Rigaku Inc., 2008)'
_computing_data_reduction 'CrystalClear (Rigaku Inc., 2008)'
_computing_molecular_graphics DIAMOND
_computing_publication_material 'SHELXL-2013 (Sheldrick, 2013)'
_computing_structure_refinement 'SHELXL-2013 (Sheldrick, 2013)'
_computing_structure_solution 'SHELXL-2013 (Sheldrick, 2013)'
_diffrn_ambient_temperature 293(2)
_diffrn_detector_area_resol_mean 28.5714
_diffrn_measured_fraction_theta_full 0.989
_diffrn_measured_fraction_theta_max 0.981
_diffrn_measurement_method CCD_Profile_fitting
_diffrn_radiation_type MoK\a
_diffrn_radiation_wavelength 0.71073
_diffrn_reflns_av_R_equivalents 0.0440
_diffrn_reflns_av_unetI/netI 0.0491
_diffrn_reflns_Laue_measured_fraction_full 0.989
_diffrn_reflns_Laue_measured_fraction_max 0.981
_diffrn_reflns_limit_h_max 14
_diffrn_reflns_limit_h_min -16
_diffrn_reflns_limit_k_max 18
_diffrn_reflns_limit_k_min -18
_diffrn_reflns_limit_l_max 20
_diffrn_reflns_limit_l_min -21
_diffrn_reflns_number 24349
_diffrn_reflns_point_group_measured_fraction_full 0.986
_diffrn_reflns_point_group_measured_fraction_max 0.971
_diffrn_reflns_theta_full 25.242
_diffrn_reflns_theta_max 27.456
_diffrn_reflns_theta_min 2.000
_exptl_absorpt_coefficient_mu 1.441
_exptl_absorpt_correction_T_max 0.866
_exptl_absorpt_correction_T_min 0.841
_exptl_absorpt_correction_type multi-scan
_exptl_crystal_colour green
_exptl_crystal_density_diffrn 1.477
_exptl_crystal_description block
_exptl_crystal_F_000 1408
_exptl_crystal_size_max 0.150
_exptl_crystal_size_mid 0.100
_exptl_crystal_size_min 0.100
_refine_diff_density_max 0.611
_refine_diff_density_min -0.739
_refine_diff_density_rms 0.239
_refine_ls_abs_structure_details
;
 Flack x determined using 2133 quotients [(I+)-(I-)]/[(I+)+(I-)]
 (Parsons and Flack (2004), Acta Cryst. A60, s61).
;
_refine_ls_abs_structure_Flack 0.035(6)
_refine_ls_extinction_method none
_refine_ls_goodness_of_fit_ref 1.035
_refine_ls_hydrogen_treatment constr
_refine_ls_matrix_type full
_refine_ls_number_parameters 379
_refine_ls_number_reflns 6785
_refine_ls_number_restraints 0
_refine_ls_restrained_S_all 1.035
_refine_ls_R_factor_all 0.0515
_refine_ls_R_factor_gt 0.0398
_refine_ls_shift/su_max 0.000
_refine_ls_shift/su_mean 0.000
_refine_ls_structure_factor_coef Fsqd
_refine_ls_weighting_details
;
 w=1/[\s^2^(Fo^2^)+(0.0736P)^2^]
 where P=(Fo^2^+2Fc^2^)/3
;
_refine_ls_weighting_scheme calc
_refine_ls_wR_factor_gt 0.1007
_refine_ls_wR_factor_ref 0.1232
_reflns_Friedel_coverage 0.774
_reflns_Friedel_fraction_full 0.981
_reflns_Friedel_fraction_max 0.959
_reflns_number_gt 5940
_reflns_number_total 6785
_reflns_threshold_expression 'I > 2\s(I)'
_cod_data_source_file ic500436g_si_001.cif
_cod_data_source_block D-3-1-PEA
_cod_depositor_comments 'Adding full bibliography for 4338272--4338281.cif.'
_cod_original_cell_volume 3064.7(12)
_cod_database_code 4338280
_shelx_space_group_comment
;
The symmetry employed for this shelxl refinement is uniquely defined
by the following loop, which should always be used as a source of
symmetry information in preference to the above space-group names.
They are only intended as comments.
;
_shelx_estimated_absorpt_t_min 0.813
_shelx_estimated_absorpt_t_max 0.869
_shelxl_version_number 2013-2

loop_
_space_group_symop_operation_xyz
'x, y, z'
'-x+1/2, -y, z+1/2'
'x+1/2, -y+1/2, -z'
'-x, y+1/2, -z+1/2'

loop_
_atom_site_label
_atom_site_type_symbol
_atom_site_fract_x
_atom_site_fract_y
_atom_site_fract_z
_atom_site_U_iso_or_equiv
_atom_site_adp_type
_atom_site_occupancy
_atom_site_site_symmetry_order
_atom_site_calc_flag
_atom_site_refinement_flags_posn
_atom_site_refinement_flags_adp
Cu1 Cu 0.44018(5) 0.03698(4) 0.91402(4) 0.03197(18) Uani 1 1 d . .
O1 O 0.7909(3) 0.3573(3) 0.9287(2) 0.0358(9) Uani 1 1 d . .
O2 O 0.7877(4) 0.3924(3) 1.0625(2) 0.0453(10) Uani 1 1 d . .
O3 O 0.6263(4) 0.1972(3) 0.7802(2) 0.0440(10) Uani 1 1 d . .
O4 O 0.5207(3) 0.1373(3) 0.9734(2) 0.0392(10) Uani 1 1 d . .
O5 O 0.3792(4) -0.0785(3) 0.6954(2) 0.0460(11) Uani 1 1 d . .
O6 O 0.3865(3) -0.0511(3) 0.8293(2) 0.0367(9) Uani 1 1 d . .
O7 O 0.6906(8) -0.0002(8) 1.0038(6) 0.149(4) Uani 1 1 d . .
H7D H 0.6411 0.0343 1.0092 0.224 Uiso 1 1 calc R U
C1 C 0.7510(5) 0.3545(4) 1.0019(3) 0.0332(12) Uani 1 1 d . .
C2 C 0.6473(5) 0.3047(4) 1.0093(3) 0.0369(13) Uani 1 1 d . .
H2A H 0.6487 0.2607 1.0552 0.044 Uiso 1 1 calc R U
C3 C 0.5623(5) 0.3767(5) 1.0220(4) 0.0498(16) Uani 1 1 d . .
H3A H 0.4975 0.3456 1.0270 0.075 Uiso 1 1 calc R U
H3B H 0.5604 0.4180 0.9758 0.075 Uiso 1 1 calc R U
H3C H 0.5758 0.4115 1.0710 0.075 Uiso 1 1 calc R U
C4 C 0.5720(4) 0.1841(4) 0.9212(3) 0.0319(12) Uani 1 1 d . .
C5 C 0.5671(5) 0.1563(4) 0.8310(3) 0.0348(12) Uani 1 1 d . .
C6 C 0.4799(5) 0.0492(5) 0.7400(3) 0.0431(15) Uani 1 1 d . .
H6A H 0.5444 0.0278 0.7157 0.052 Uiso 1 1 calc R U
C7 C 0.4288(9) 0.1167(6) 0.6809(5) 0.090(4) Uani 1 1 d . .
H7A H 0.4733 0.1687 0.6716 0.135 Uiso 1 1 calc R U
H7B H 0.3653 0.1380 0.7039 0.135 Uiso 1 1 calc R U
H7C H 0.4155 0.0859 0.6297 0.135 Uiso 1 1 calc R U
C8 C 0.4113(4) -0.0341(4) 0.7544(3) 0.0338(12) Uani 1 1 d . .
C9 C 0.8506(7) 0.3715(6) 0.5383(4) 0.071(3) Uani 1 1 d . .
H9A H 0.7835 0.3983 0.5330 0.107 Uiso 1 1 calc R U
H9B H 0.8584 0.3222 0.4992 0.107 Uiso 1 1 calc R U
H9C H 0.9015 0.4182 0.5284 0.107 Uiso 1 1 calc R U
C10 C 0.8638(5) 0.3329(4) 0.6249(3) 0.0363(13) Uani 1 1 d . .
C11 C 0.9431(4) 0.2890(3) 0.6642(3) 0.0320(11) Uani 1 1 d . .
C12 C 0.9079(5) 0.2752(4) 0.7445(3) 0.0369(13) Uani 1 1 d . .
C13 C 0.9612(7) 0.2342(8) 0.8163(4) 0.081(3) Uani 1 1 d . .
H13A H 0.9164 0.2356 0.8631 0.122 Uiso 1 1 calc R U
H13B H 1.0220 0.2694 0.8280 0.122 Uiso 1 1 calc R U
H13C H 0.9796 0.1712 0.8043 0.122 Uiso 1 1 calc R U
C14 C 0.4975(7) -0.1934(5) 0.9491(4) 0.068(2) Uani 1 1 d . .
H14A H 0.5009 -0.1551 0.9011 0.102 Uiso 1 1 calc R U
H14B H 0.4536 -0.2455 0.9387 0.102 Uiso 1 1 calc R U
H14C H 0.5650 -0.2151 0.9627 0.102 Uiso 1 1 calc R U
C15 C 0.4560(5) -0.1386(4) 1.0184(3) 0.0347(12) Uani 1 1 d . .
C16 C 0.4371(4) -0.1672(4) 1.0993(3) 0.0337(12) Uani 1 1 d . .
C17 C 0.4508(5) -0.2642(4) 1.1332(4) 0.0398(13) Uani 1 1 d . .
H17A H 0.4324 -0.3081 1.0906 0.048 Uiso 1 1 calc R U
H17B H 0.4026 -0.2724 1.1779 0.048 Uiso 1 1 calc R U
C18 C 0.3990(6) -0.0900(5) 1.1383(3) 0.0442(16) Uani 1 1 d . .
C19 C 0.3648(8) -0.0713(7) 1.2250(4) 0.080(3) Uani 1 1 d . .
H19A H 0.3433 -0.0078 1.2298 0.121 Uiso 1 1 calc R U
H19B H 0.4208 -0.0826 1.2619 0.121 Uiso 1 1 calc R U
H19C H 0.3086 -0.1115 1.2386 0.121 Uiso 1 1 calc R U
C20 C 0.7918(10) 0.1041(9) 1.1268(10) 0.115(4) Uani 1 1 d . .
H20A H 0.8054 0.1190 1.0724 0.138 Uiso 1 1 calc R U
C21 C 0.8220(12) 0.1632(11) 1.1903(12) 0.142(6) Uani 1 1 d . .
H21A H 0.8563 0.2183 1.1792 0.170 Uiso 1 1 calc R U
C22 C 0.7995(15) 0.1380(16) 1.2699(12) 0.145(7) Uani 1 1 d . .
H22A H 0.8168 0.1790 1.3117 0.174 Uiso 1 1 calc R U
C23 C 0.7538(15) 0.0572(15) 1.2908(10) 0.146(7) Uani 1 1 d . .
H23A H 0.7445 0.0401 1.3452 0.175 Uiso 1 1 calc R U
C24 C 0.7214(12) 0.0007(11) 1.2260(9) 0.122(5) Uani 1 1 d . .
H24A H 0.6852 -0.0534 1.2375 0.146 Uiso 1 1 calc R U
C25 C 0.7415(8) 0.0230(8) 1.1468(7) 0.084(3) Uani 1 1 d . .
C26 C 0.7119(10) -0.0467(10) 1.0820(8) 0.110(4) Uani 1 1 d . .
H26A H 0.6502 -0.0798 1.0999 0.132 Uiso 1 1 calc R U
C27 C 0.7960(12) -0.1160(10) 1.0663(10) 0.149(6) Uani 1 1 d . .
H27A H 0.7743 -0.1590 1.0248 0.223 Uiso 1 1 calc R U
H27B H 0.8110 -0.1490 1.1159 0.223 Uiso 1 1 calc R U
H27C H 0.8564 -0.0840 1.0480 0.223 Uiso 1 1 calc R U
N1 N 0.6307(4) 0.2555(3) 0.9322(3) 0.0351(11) Uani 1 1 d . .
N2 N 0.5018(4) 0.0918(3) 0.8185(3) 0.0377(12) Uani 1 1 d . .
N3 N 0.8113(4) 0.3067(3) 0.7516(3) 0.0353(11) Uani 1 1 d . .
N4 N 0.7868(4) 0.3408(3) 0.6779(3) 0.0351(10) Uani 1 1 d . .
H4A H 0.7283 0.3650 0.6662 0.042 Uiso 1 1 calc R U
N5 N 0.3974(4) -0.0204(3) 1.0830(3) 0.0386(11) Uani 1 1 d . .
H5A H 0.3776 0.0352 1.0935 0.046 Uiso 1 1 calc R U
N6 N 0.4307(4) -0.0490(3) 1.0093(3) 0.0334(10) Uani 1 1 d . .
Cu2 Cu 0.70991(5) 0.29449(4) 0.83967(4) 0.03177(18) Uani 1 1 d . .

loop_
_atom_site_aniso_label
_atom_site_aniso_U_11
_atom_site_aniso_U_22
_atom_site_aniso_U_33
_atom_site_aniso_U_23
_atom_site_aniso_U_13
_atom_site_aniso_U_12
Cu1 0.0382(4) 0.0307(3) 0.0270(3) 0.0004(3) 0.0002(3) -0.0083(3)
O1 0.040(2) 0.0363(19) 0.0313(18) -0.0006(15) 0.0024(18) -0.0122(18)
O2 0.052(3) 0.053(2) 0.0310(18) -0.0061(18) -0.004(2) -0.015(2)
O3 0.057(3) 0.045(2) 0.0304(18) -0.0032(19) 0.0087(19) -0.019(2)
O4 0.047(3) 0.042(2) 0.0288(18) 0.0013(17) 0.0021(18) -0.0176(19)
O5 0.062(3) 0.042(2) 0.0343(19) -0.0115(18) 0.001(2) -0.021(2)
O6 0.045(2) 0.036(2) 0.0293(17) -0.0026(17) -0.0007(17) -0.0110(18)
O7 0.172(10) 0.165(10) 0.111(6) -0.007(7) -0.021(7) 0.028(8)
C1 0.042(3) 0.029(3) 0.028(2) 0.004(2) 0.000(2) -0.007(2)
C2 0.049(4) 0.037(3) 0.026(2) -0.002(2) 0.004(2) -0.013(3)
C3 0.048(4) 0.052(4) 0.050(3) -0.009(3) 0.011(3) -0.005(3)
C4 0.033(3) 0.034(3) 0.028(2) 0.000(2) -0.003(2) -0.006(2)
C5 0.042(3) 0.034(3) 0.028(2) -0.001(2) 0.004(3) -0.006(2)
C6 0.057(4) 0.046(3) 0.026(2) -0.004(2) 0.006(3) -0.022(3)
C7 0.156(10) 0.061(5) 0.053(4) 0.025(4) -0.040(6) -0.046(6)
C8 0.033(3) 0.031(3) 0.037(3) -0.003(2) 0.001(2) -0.002(2)
C9 0.087(6) 0.082(6) 0.044(4) 0.021(4) 0.024(4) 0.040(5)
C10 0.045(4) 0.035(3) 0.029(2) -0.001(2) 0.008(3) 0.007(3)
C11 0.035(3) 0.026(2) 0.034(2) -0.004(2) 0.003(2) 0.003(2)
C12 0.035(3) 0.041(3) 0.035(3) -0.001(2) 0.002(2) 0.007(2)
C13 0.078(6) 0.126(8) 0.040(3) 0.008(4) -0.004(4) 0.053(6)
C14 0.105(7) 0.049(4) 0.050(4) -0.002(3) 0.010(4) 0.027(4)
C15 0.038(3) 0.029(2) 0.037(3) 0.003(2) -0.004(2) 0.003(2)
C16 0.027(3) 0.036(3) 0.038(3) 0.008(2) -0.006(2) 0.001(2)
C17 0.032(3) 0.038(3) 0.050(3) 0.012(2) -0.007(3) 0.000(3)
C18 0.052(4) 0.049(4) 0.031(3) 0.010(3) -0.002(3) 0.017(3)
C19 0.113(8) 0.088(7) 0.040(4) 0.016(4) 0.019(4) 0.054(6)
C20 0.107(10) 0.090(8) 0.149(11) -0.008(9) -0.016(9) -0.005(8)
C21 0.139(13) 0.100(10) 0.186(17) -0.019(12) -0.033(13) -0.011(9)
C22 0.171(17) 0.150(16) 0.115(12) -0.046(12) -0.024(12) 0.066(14)
C23 0.171(17) 0.154(16) 0.113(11) 0.005(12) 0.013(11) 0.073(14)
C24 0.147(12) 0.105(9) 0.114(9) -0.002(8) 0.023(10) 0.029(9)
C25 0.077(7) 0.090(7) 0.084(6) -0.003(6) -0.003(5) 0.001(6)
C26 0.105(9) 0.115(9) 0.110(8) -0.008(9) -0.004(8) -0.019(8)
C27 0.134(12) 0.109(10) 0.204(17) -0.062(11) 0.015(12) -0.011(10)
N1 0.047(3) 0.033(2) 0.025(2) -0.0037(18) 0.002(2) -0.010(2)
N2 0.049(3) 0.037(2) 0.027(2) -0.0035(19) -0.001(2) -0.016(2)
N3 0.038(3) 0.037(3) 0.031(2) 0.0059(19) 0.004(2) 0.005(2)
N4 0.034(3) 0.043(2) 0.029(2) 0.0007(19) 0.002(2) 0.010(2)
N5 0.050(3) 0.034(2) 0.032(2) 0.004(2) 0.000(2) 0.016(2)
N6 0.040(3) 0.028(2) 0.031(2) 0.0028(18) 0.000(2) 0.005(2)
Cu2 0.0372(4) 0.0297(3) 0.0284(3) -0.0007(3) 0.0046(3) -0.0058(3)

loop_
_atom_type_symbol
_atom_type_description
_atom_type_scat_dispersion_real
_atom_type_scat_dispersion_imag
_atom_type_scat_source
C C 0.0033 0.0016 'International Tables Vol C Tables 4.2.6.8 and 6.1.1.4'
H H 0.0000 0.0000 'International Tables Vol C Tables 4.2.6.8 and 6.1.1.4'
N N 0.0061 0.0033 'International Tables Vol C Tables 4.2.6.8 and 6.1.1.4'
O O 0.0106 0.0060 'International Tables Vol C Tables 4.2.6.8 and 6.1.1.4'
Cu Cu 0.3201 1.2651 'International Tables Vol C Tables 4.2.6.8 and 6.1.1.4'

loop_
_geom_angle_atom_site_label_1
_geom_angle_atom_site_label_2
_geom_angle_atom_site_label_3
_geom_angle
_geom_angle_site_symmetry_3
N2 Cu1 N6 156.0(2) .
N2 Cu1 O6 81.25(17) .
N6 Cu1 O6 97.00(17) .
N2 Cu1 O4 82.99(17) .
N6 Cu1 O4 95.90(17) .
O6 Cu1 O4 163.81(16) .
N2 Cu1 O2 108.6(2) 3_457
N6 Cu1 O2 95.35(18) 3_457
O6 Cu1 O2 95.45(17) 3_457
O4 Cu1 O2 93.04(17) 3_457
C1 O1 Cu2 116.0(4) .
C1 O2 Cu1 132.8(4) 3_557
C5 O3 Cu2 109.5(3) .
C4 O4 Cu1 109.2(3) .
C8 O5 Cu2 143.2(4) 4_646
C8 O6 Cu1 116.4(3) .
O2 C1 O1 124.7(5) .
O2 C1 C2 119.2(5) .
O1 C1 C2 116.0(5) .
N1 C2 C3 109.7(5) .
N1 C2 C1 106.8(4) .
C3 C2 C1 109.3(5) .
O4 C4 N1 129.6(5) .
O4 C4 C5 118.9(5) .
N1 C4 C5 111.5(5) .
N2 C5 O3 129.5(5) .
N2 C5 C4 111.8(5) .
O3 C5 C4 118.6(5) .
N2 C6 C8 108.4(4) .
N2 C6 C7 112.0(6) .
C8 C6 C7 110.3(6) .
O5 C8 O6 123.9(5) .
O5 C8 C6 119.4(5) .
O6 C8 C6 116.6(5) .
N4 C10 C11 107.8(5) .
N4 C10 C9 119.0(6) .
C11 C10 C9 133.2(6) .
C10 C11 C12 104.7(5) .
C10 C11 C17 129.9(5) 2_654
C12 C11 C17 125.3(5) 2_654
N3 C12 C11 109.8(5) .
N3 C12 C13 120.4(6) .
C11 C12 C13 129.8(6) .
N6 C15 C16 110.1(5) .
N6 C15 C14 121.2(5) .
C16 C15 C14 128.7(5) .
C18 C16 C15 105.1(5) .
C18 C16 C17 128.4(5) .
C15 C16 C17 126.4(5) .
C16 C17 C11 116.6(5) 2_655
N5 C18 C16 107.3(5) .
N5 C18 C19 119.4(6) .
C16 C18 C19 133.3(6) .
C25 C20 C21 118.4(14) .
C22 C21 C20 118.5(16) .
C23 C22 C21 123.9(18) .
C22 C23 C24 116.4(16) .
C25 C24 C23 121.4(16) .
C24 C25 C20 121.2(13) .
C24 C25 C26 117.3(12) .
C20 C25 C26 121.4(11) .
O7 C26 C25 110.6(11) .
O7 C26 C27 107.0(12) .
C25 C26 C27 112.0(11) .
C4 N1 C2 126.3(5) .
C4 N1 Cu2 116.4(4) .
C2 N1 Cu2 117.2(3) .
C5 N2 C6 125.5(5) .
C5 N2 Cu1 116.7(4) .
C6 N2 Cu1 117.3(4) .
N4 N3 C12 105.8(5) .
N4 N3 Cu2 122.0(4) .
C12 N3 Cu2 131.6(4) .
C10 N4 N3 111.8(5) .
N6 N5 C18 111.5(5) .
C15 N6 N5 106.0(4) .
C15 N6 Cu1 132.1(4) .
N5 N6 Cu1 121.8(3) .
N1 Cu2 N3 165.6(2) .
N1 Cu2 O1 81.15(17) .
N3 Cu2 O1 97.74(18) .
N1 Cu2 O3 83.32(18) .
N3 Cu2 O3 94.27(19) .
O1 Cu2 O3 160.23(16) .
N1 Cu2 O5 99.3(2) 4_656
N3 Cu2 O5 95.11(18) 4_656
O1 Cu2 O5 95.10(17) 4_656
O3 Cu2 O5 99.43(19) 4_656

loop_
_geom_bond_atom_site_label_1
_geom_bond_atom_site_label_2
_geom_bond_distance
_geom_bond_site_symmetry_2
Cu1 N2 1.922(5) .
Cu1 N6 1.991(4) .
Cu1 O6 2.003(4) .
Cu1 O4 2.033(4) .
Cu1 O2 2.267(5) 3_457
O1 C1 1.303(6) .
O1 Cu2 2.010(4) .
O2 C1 1.225(6) .
O2 Cu1 2.267(5) 3_557
O3 C5 1.277(7) .
O3 Cu2 2.024(4) .
O4 C4 1.276(6) .
O5 C8 1.229(7) .
O5 Cu2 2.243(4) 4_646
O6 C8 1.287(6) .
O7 C26 1.467(16) .
C1 C2 1.536(8) .
C2 N1 1.460(7) .
C2 C3 1.533(9) .
C4 N1 1.295(7) .
C4 C5 1.526(7) .
C5 N2 1.277(7) .
C6 N2 1.449(7) .
C6 C8 1.514(8) .
C6 C7 1.523(11) .
C9 C10 1.527(8) .
C10 N4 1.330(7) .
C10 C11 1.372(8) .
C11 C12 1.401(7) .
C11 C17 1.516(8) 2_654
C12 N3 1.344(7) .
C12 C13 1.485(9) .
C14 C15 1.481(9) .
C15 N6 1.341(7) .
C15 C16 1.405(8) .
C16 C18 1.375(9) .
C16 C17 1.513(7) .
C17 C11 1.516(8) 2_655
C18 N5 1.349(7) .
C18 C19 1.506(9) .
C20 C25 1.378(16) .
C20 C21 1.398(19) .
C21 C22 1.38(2) .
C22 C23 1.35(3) .
C23 C24 1.40(2) .
C24 C25 1.357(17) .
C25 C26 1.508(15) .
C26 C27 1.506(18) .
N1 Cu2 1.913(4) .
N3 N4 1.336(6) .
N3 Cu2 1.961(5) .
N5 N6 1.342(6) .
Cu2 O5 2.243(4) 4_656
